data_7124103
loop_
_publ_author_name
'Kamal, Fadwa'
'Colombel-Rouen, Sophie'
'DUMAS, Adrien'
'Guegan, Jean Paul'
'Roisnel, Thierry'
'Dorcet, Vincent'
'Basle, Olivier'
'Rouen, Mathieu'
'Mauduit, Marc'

_publ_section_title
;
 Activation of olefin metathesis complexes containing unsymmetrical
 unsaturated N-heterocyclic carbenes by copper and gold transmetalation
;
_journal_name_full 'Chemical Communications'
_journal_paper_doi 10.1039/C9CC05776E
_journal_year 2019
_chemical_compound_source 'synthesis as described'
_chemical_formula_moiety 'C31 H34 B F5 N2'
_chemical_formula_sum 'C31 H34 B F5 N2'
_chemical_formula_weight 540.41
_space_group_crystal_system monoclinic
_space_group_IT_number 14
_space_group_name_Hall '-P 2yn'
_space_group_name_H-M_alt 'P 1 21/n 1'
_symmetry_space_group_name_Hall '-P 2yn'
_symmetry_space_group_name_H-M 'P 1 21/n 1'
_atom_sites_solution_hydrogens geom
_atom_sites_solution_primary dual
_atom_sites_solution_secondary difmap
_audit_update_record
;
2019-07-05 deposited with the CCDC.    2019-09-02 downloaded from the CCDC.
;
_cell_angle_alpha 90
_cell_angle_beta 98.302(10)
_cell_angle_gamma 90
_cell_formula_units_Z 4
_cell_length_a 9.3875(17)
_cell_length_b 19.402(3)
_cell_length_c 15.257(4)
_cell_measurement_reflns_used 8874
_cell_measurement_temperature 150
_cell_measurement_theta_max 27.5613
_cell_measurement_theta_min 2.4035
_cell_measurement_wavelength 0.71073
_cell_volume 2749.7(10)
_computing_cell_refinement 'APEX3 (Bruker, 2015)'
_computing_data_collection 'SAINT (Bruker, 2014)'
_computing_data_reduction 'SAINT (Bruker, 2014)'
_computing_molecular_graphics 'PLATON, A.L.Spek, Acta Cryst. 2009, D65, 148-155'
_computing_publication_material 'CRYSCALC (T. Roisnel, local program, 2019)'
_computing_structure_refinement 'SHELXL-2018_3 (Sheldrick, 2018)'
_computing_structure_solution 'SHELXT (G. Sheldrick, 2015)'
_diffrn_ambient_temperature 150
_diffrn_detector '(CMOS) PHOTON 100'
_diffrn_detector_area_resol_mean 10.4167
_diffrn_measured_fraction_theta_full 0.976
_diffrn_measured_fraction_theta_max 0.972
_diffrn_measurement_device_type 'D8 VENTURE Bruker AXS'
_diffrn_measurement_method 'rotation images'
_diffrn_orient_matrix_UB_11 0.0929090
_diffrn_orient_matrix_UB_12 0.0071128
_diffrn_orient_matrix_UB_13 -0.0236333
_diffrn_orient_matrix_UB_21 -0.0109511
_diffrn_orient_matrix_UB_22 -0.0461196
_diffrn_orient_matrix_UB_23 -0.0294633
_diffrn_orient_matrix_UB_31 -0.0531951
_diffrn_orient_matrix_UB_32 0.0219174
_diffrn_orient_matrix_UB_33 -0.0543284
_diffrn_radiation_monochromator 'multilayer monochromator'
_diffrn_radiation_probe x-ray
_diffrn_radiation_source 'Incoatec microfocus sealed tube'
_diffrn_radiation_type MoK\a
_diffrn_radiation_wavelength 0.71073
_diffrn_reflns_av_R_equivalents 0.0909
_diffrn_reflns_av_unetI/netI 0.0819
_diffrn_reflns_limit_h_max 12
_diffrn_reflns_limit_h_min -12
_diffrn_reflns_limit_k_max 25
_diffrn_reflns_limit_k_min -24
_diffrn_reflns_limit_l_max 19
_diffrn_reflns_limit_l_min -19
_diffrn_reflns_number 21188
_diffrn_reflns_theta_full 25.242
_diffrn_reflns_theta_max 27.553
_diffrn_reflns_theta_min 2.431
_diffrn_source_current 1.0
_diffrn_source_voltage 50.0
_exptl_absorpt_coefficient_mu 0.099
_exptl_absorpt_correction_T_max 0.988
_exptl_absorpt_correction_T_min 0.506
_exptl_absorpt_correction_type multi-scan
_exptl_absorpt_process_details
;
  [Sheldrick, G.M. (2014). SADABS Bruker AXS Inc., Madison, Wisconsin, USA]
;
_exptl_crystal_colour colourless
_exptl_crystal_density_diffrn 1.305
_exptl_crystal_description prism
_exptl_crystal_F_000 1136
_exptl_crystal_size_max 0.670
_exptl_crystal_size_mid 0.160
_exptl_crystal_size_min 0.120
_refine_diff_density_max 0.739
_refine_diff_density_min -0.743
_refine_diff_density_rms 0.107
_refine_ls_extinction_method none
_refine_ls_goodness_of_fit_ref 1.025
_refine_ls_hydrogen_treatment constr
_refine_ls_matrix_type full
_refine_ls_number_parameters 353
_refine_ls_number_reflns 6168
_refine_ls_number_restraints 0
_refine_ls_restrained_S_all 1.025
_refine_ls_R_factor_all 0.1244
_refine_ls_R_factor_gt 0.0893
_refine_ls_shift/su_max 0.000
_refine_ls_shift/su_mean 0.000
_refine_ls_structure_factor_coef Fsqd
_refine_ls_weighting_details 'w=1/[\s^2^(Fo^2^)+(0.1857P)^2^] where P=(Fo^2^+2Fc^2^)/3'
_refine_ls_weighting_scheme calc
_refine_ls_wR_factor_gt 0.2275
_refine_ls_wR_factor_ref 0.2646
_reflns_Friedel_coverage 0.000
_reflns_number_gt 4164
_reflns_number_total 6168
_reflns_threshold_expression >2sigma(I)
_cod_data_source_file c9cc05776e2.cif
_cod_data_source_block FK480_2
_cod_database_code 7124103

loop_
_space_group_symop_operation_xyz
'x, y, z'
'-x+1/2, y+1/2, -z+1/2'
'-x, -y, -z'
'x-1/2, -y-1/2, z-1/2'

loop_
_atom_site_label
_atom_site_type_symbol
_atom_site_fract_x
_atom_site_fract_y
_atom_site_fract_z
_atom_site_U_iso_or_equiv
_atom_site_adp_type
_atom_site_occupancy
_atom_site_site_symmetry_order
_atom_site_calc_flag
_atom_site_refinement_flags_posn
_atom_site_refinement_flags_adp
F1 F 0.0474(2) 0.25671(9) 0.23247(11) 0.0393(5) Uani 1 1 d . .
N1 N 0.3481(2) 0.30233(11) 0.07997(15) 0.0252(5) Uani 1 1 d . .
N2 N 0.1378(2) 0.25507(10) 0.07212(14) 0.0207(5) Uani 1 1 d . .
C1 C 0.2758(3) 0.24982(13) 0.10832(18) 0.0245(6) Uani 1 1 d . .
H1 H 0.315527 0.214564 0.147650 0.029 Uiso 1 1 calc R U
C2 C 0.2525(3) 0.34203(14) 0.02352(19) 0.0281(6) Uani 1 1 d . .
H2 H 0.275164 0.382622 -0.006446 0.034 Uiso 1 1 calc R U
C3 C 0.1221(3) 0.31279(13) 0.01878(18) 0.0251(6) Uani 1 1 d . .
H3 H 0.035355 0.328801 -0.014898 0.030 Uiso 1 1 calc R U
C4 C 0.5063(3) 0.31344(14) 0.1057(2) 0.0308(7) Uani 1 1 d . .
H4 H 0.536867 0.282455 0.157364 0.037 Uiso 1 1 calc R U
C5 C 0.5311(4) 0.38707(16) 0.1399(2) 0.0366(7) Uani 1 1 d . .
H5A H 0.485816 0.392472 0.194184 0.044 Uiso 1 1 calc R U
H5B H 0.482503 0.419311 0.094851 0.044 Uiso 1 1 calc R U
C6 C 0.6908(4) 0.40710(18) 0.1608(2) 0.0434(8) Uani 1 1 d . .
H6 H 0.705803 0.431262 0.218594 0.052 Uiso 1 1 calc R U
H11 H 0.748741 0.364305 0.167557 0.052 Uiso 1 1 calc R U
C7 C 0.7478(4) 0.45241(18) 0.0930(3) 0.0487(9) Uani 1 1 d . .
H7A H 0.845822 0.467517 0.118378 0.058 Uiso 1 1 calc R U
H7B H 0.686763 0.494195 0.084952 0.058 Uiso 1 1 calc R U
C8 C 0.7557(4) 0.4224(2) 0.0022(3) 0.0595(11) Uani 1 1 d . .
H8A H 0.815526 0.380197 0.009917 0.071 Uiso 1 1 calc R U
H8B H 0.806286 0.455881 -0.031352 0.071 Uiso 1 1 calc R U
C9 C 0.6114(5) 0.4040(3) -0.0542(3) 0.0645(12) Uani 1 1 d . .
H9A H 0.534612 0.431416 -0.032651 0.077 Uiso 1 1 calc R U
H9B H 0.615841 0.418160 -0.116041 0.077 Uiso 1 1 calc R U
C10 C 0.5680(4) 0.3276(2) -0.0544(2) 0.0545(11) Uani 1 1 d . .
H10A H 0.465142 0.324308 -0.079950 0.065 Uiso 1 1 calc R U
H10B H 0.623633 0.302798 -0.094943 0.065 Uiso 1 1 calc R U
C11 C 0.5879(3) 0.28988(16) 0.0326(3) 0.0446(9) Uani 1 1 d . .
H11A H 0.691735 0.291227 0.056339 0.054 Uiso 1 1 calc R U
H11B H 0.562617 0.240978 0.020080 0.054 Uiso 1 1 calc R U
C12 C 0.0261(3) 0.20861(12) 0.09020(17) 0.0208(5) Uani 1 1 d . .
C13 C -0.0159(3) 0.21001(13) 0.17343(18) 0.0254(6) Uani 1 1 d . .
C14 C -0.1179(3) 0.16640(14) 0.19838(18) 0.0260(6) Uani 1 1 d . .
H14 H -0.145537 0.169582 0.255741 0.031 Uiso 1 1 calc R U
C15 C -0.1802(3) 0.11734(13) 0.13794(17) 0.0226(5) Uani 1 1 d . .
C16 C -0.1393(3) 0.11599(12) 0.05346(16) 0.0190(5) Uani 1 1 d . .
H16 H -0.183153 0.083139 0.011906 0.023 Uiso 1 1 calc R U
C17 C -0.2884(3) 0.06774(15) 0.16437(19) 0.0304(6) Uani 1 1 d . .
H17A H -0.263432 0.056336 0.227290 0.046 Uiso 1 1 calc R U
H17B H -0.288411 0.025619 0.128919 0.046 Uiso 1 1 calc R U
H17C H -0.384303 0.088772 0.154220 0.046 Uiso 1 1 calc R U
C18 C -0.0365(3) 0.16084(12) 0.02735(16) 0.0190(5) Uani 1 1 d . .
C19 C 0.0105(3) 0.15840(12) -0.06397(15) 0.0173(5) Uani 1 1 d . .
H19 H 0.000349 0.206277 -0.088328 0.021 Uiso 1 1 calc R U
C20 C -0.0858(3) 0.11221(12) -0.12910(16) 0.0180(5) Uani 1 1 d . .
C21 C -0.2087(3) 0.13948(12) -0.17774(17) 0.0226(6) Uani 1 1 d . .
H21 H -0.231585 0.186712 -0.171033 0.027 Uiso 1 1 calc R U
C22 C -0.2991(3) 0.09854(14) -0.23625(18) 0.0271(6) Uani 1 1 d . .
H22 H -0.383003 0.117932 -0.269327 0.033 Uiso 1 1 calc R U
C23 C -0.2671(3) 0.02908(14) -0.24667(18) 0.0272(6) Uani 1 1 d . .
H23 H -0.329541 0.000901 -0.286096 0.033 Uiso 1 1 calc R U
C24 C -0.1438(3) 0.00170(13) -0.19911(17) 0.0263(6) Uani 1 1 d . .
H24 H -0.120752 -0.045470 -0.206113 0.032 Uiso 1 1 calc R U
C25 C -0.0534(3) 0.04293(12) -0.14106(17) 0.0224(5) Uani 1 1 d . .
H25 H 0.031664 0.023733 -0.109041 0.027 Uiso 1 1 calc R U
C26 C 0.1695(3) 0.13939(12) -0.05783(16) 0.0195(5) Uani 1 1 d . .
C27 C 0.2335(3) 0.09242(12) 0.00464(17) 0.0229(6) Uani 1 1 d . .
H27 H 0.177988 0.072061 0.045142 0.028 Uiso 1 1 calc R U
C28 C 0.3766(3) 0.07511(14) 0.0084(2) 0.0291(6) Uani 1 1 d . .
H28 H 0.419162 0.043259 0.051763 0.035 Uiso 1 1 calc R U
C29 C 0.4586(3) 0.10389(14) -0.0506(2) 0.0315(7) Uani 1 1 d . .
H29 H 0.556830 0.091313 -0.048580 0.038 Uiso 1 1 calc R U
C30 C 0.3965(3) 0.15102(15) -0.1123(2) 0.0319(7) Uani 1 1 d . .
H30 H 0.452857 0.171478 -0.152251 0.038 Uiso 1 1 calc R U
C31 C 0.2523(3) 0.16884(13) -0.11649(18) 0.0249(6) Uani 1 1 d . .
H31 H 0.210328 0.201132 -0.159431 0.030 Uiso 1 1 calc R U
F2 F 0.5558(3) 0.19857(10) 0.27541(15) 0.0566(6) Uani 1 1 d . .
F3 F 0.3716(3) 0.12805(10) 0.22760(13) 0.0583(7) Uani 1 1 d . .
F4 F 0.3744(2) 0.18842(9) 0.35609(14) 0.0444(5) Uani 1 1 d . .
F5 F 0.5256(2) 0.09877(9) 0.34935(12) 0.0444(5) Uani 1 1 d . .
B1 B 0.4570(4) 0.15300(16) 0.3025(2) 0.0316(7) Uani 1 1 d . .

loop_
_atom_site_aniso_label
_atom_site_aniso_U_11
_atom_site_aniso_U_22
_atom_site_aniso_U_33
_atom_site_aniso_U_23
_atom_site_aniso_U_13
_atom_site_aniso_U_12
F1 0.0533(12) 0.0339(9) 0.0316(9) -0.0142(7) 0.0093(8) -0.0206(8)
N1 0.0251(12) 0.0188(10) 0.0305(12) 0.0006(9) -0.0004(9) -0.0070(9)
N2 0.0224(11) 0.0147(10) 0.0247(11) -0.0014(8) 0.0027(8) -0.0019(8)
C1 0.0257(14) 0.0165(12) 0.0296(14) 0.0004(10) -0.0019(11) -0.0055(10)
C2 0.0313(15) 0.0187(12) 0.0342(15) 0.0039(11) 0.0040(12) -0.0022(11)
C3 0.0300(14) 0.0154(11) 0.0296(14) 0.0034(10) 0.0036(11) 0.0017(10)
C4 0.0233(13) 0.0257(14) 0.0399(16) 0.0050(12) -0.0072(11) -0.0120(11)
C5 0.0401(17) 0.0364(16) 0.0364(16) -0.0158(13) 0.0161(13) -0.0189(14)
C6 0.0438(19) 0.0430(18) 0.0432(18) -0.0138(15) 0.0057(15) -0.0230(15)
C7 0.0376(18) 0.0392(18) 0.071(2) -0.0072(17) 0.0143(17) -0.0189(15)
C8 0.050(2) 0.073(3) 0.062(2) -0.006(2) 0.0294(19) -0.026(2)
C9 0.064(3) 0.095(3) 0.038(2) 0.012(2) 0.0173(18) -0.023(2)
C10 0.0342(18) 0.088(3) 0.044(2) -0.0308(19) 0.0137(15) -0.0109(19)
C11 0.0248(15) 0.0294(15) 0.077(3) -0.0216(16) -0.0011(15) -0.0016(13)
C12 0.0202(12) 0.0137(11) 0.0280(13) -0.0011(9) 0.0016(10) -0.0006(9)
C13 0.0294(14) 0.0182(12) 0.0275(13) -0.0077(10) 0.0006(11) -0.0027(11)
C14 0.0297(14) 0.0259(13) 0.0234(13) -0.0043(10) 0.0069(11) -0.0026(11)
C15 0.0199(12) 0.0185(12) 0.0291(13) 0.0003(10) 0.0025(10) 0.0016(10)
C16 0.0163(11) 0.0138(11) 0.0261(12) -0.0007(9) 0.0001(9) 0.0024(9)
C17 0.0316(15) 0.0297(14) 0.0315(14) -0.0027(11) 0.0101(12) -0.0071(12)
C18 0.0170(11) 0.0140(11) 0.0253(12) -0.0005(9) 0.0006(9) 0.0057(9)
C19 0.0192(12) 0.0106(10) 0.0215(12) 0.0003(9) 0.0016(9) 0.0016(9)
C20 0.0195(12) 0.0148(11) 0.0204(11) 0.0002(9) 0.0054(9) -0.0005(9)
C21 0.0231(13) 0.0134(11) 0.0314(14) -0.0008(10) 0.0042(10) 0.0037(10)
C22 0.0225(13) 0.0249(13) 0.0321(14) -0.0012(11) -0.0024(11) 0.0016(11)
C23 0.0302(14) 0.0210(13) 0.0292(14) -0.0036(10) -0.0002(11) -0.0055(11)
C24 0.0353(15) 0.0157(12) 0.0275(14) 0.0000(10) 0.0036(11) -0.0019(11)
C25 0.0272(13) 0.0138(11) 0.0255(13) 0.0031(9) 0.0011(10) 0.0025(10)
C26 0.0194(12) 0.0126(11) 0.0262(12) -0.0036(9) 0.0025(10) -0.0017(9)
C27 0.0228(13) 0.0164(12) 0.0293(13) -0.0008(10) 0.0028(10) 0.0016(10)
C28 0.0230(13) 0.0198(12) 0.0425(16) -0.0002(11) -0.0015(11) 0.0050(11)
C29 0.0193(13) 0.0240(13) 0.0510(18) -0.0075(12) 0.0051(12) 0.0016(11)
C30 0.0254(14) 0.0291(14) 0.0439(17) -0.0012(12) 0.0145(12) -0.0022(12)
C31 0.0258(14) 0.0208(12) 0.0290(14) 0.0019(10) 0.0072(11) 0.0032(10)
F2 0.0734(15) 0.0396(11) 0.0616(13) -0.0049(10) 0.0261(12) -0.0240(11)
F3 0.0924(18) 0.0252(9) 0.0461(12) 0.0031(8) -0.0282(11) -0.0132(10)
F4 0.0362(10) 0.0315(9) 0.0650(13) -0.0023(9) 0.0059(9) 0.0035(8)
F5 0.0597(13) 0.0265(9) 0.0434(11) -0.0003(7) -0.0049(9) 0.0120(9)
B1 0.0415(19) 0.0174(14) 0.0350(17) 0.0002(12) 0.0024(14) -0.0041(13)

loop_
_atom_type_symbol
_atom_type_description
_atom_type_scat_dispersion_real
_atom_type_scat_dispersion_imag
_atom_type_scat_source
C C 0.0033 0.0016 'International Tables Vol C Tables 4.2.6.8 and 6.1.1.4'
H H 0.0000 0.0000 'International Tables Vol C Tables 4.2.6.8 and 6.1.1.4'
B B 0.0013 0.0007 'International Tables Vol C Tables 4.2.6.8 and 6.1.1.4'
F F 0.0171 0.0103 'International Tables Vol C Tables 4.2.6.8 and 6.1.1.4'
N N 0.0061 0.0033 'International Tables Vol C Tables 4.2.6.8 and 6.1.1.4'

loop_
_geom_angle_atom_site_label_1
_geom_angle_atom_site_label_2
_geom_angle_atom_site_label_3
_geom_angle
C1 N1 C2 108.3(2)
C1 N1 C4 124.0(2)
C2 N1 C4 127.8(2)
C1 N2 C3 108.7(2)
C1 N2 C12 124.2(2)
C3 N2 C12 127.0(2)
N1 C1 N2 108.5(2)
N1 C1 H1 125.8
N2 C1 H1 125.8
C3 C2 N1 107.6(2)
C3 C2 H2 126.2
N1 C2 H2 126.2
C2 C3 N2 107.0(2)
C2 C3 H3 126.5
N2 C3 H3 126.5
N1 C4 C11 110.6(2)
N1 C4 C5 108.7(2)
C11 C4 C5 117.8(2)
N1 C4 H4 106.3
C11 C4 H4 106.3
C5 C4 H4 106.3
C4 C5 C6 113.8(3)
C4 C5 H5A 108.8
C6 C5 H5A 108.8
C4 C5 H5B 108.8
C6 C5 H5B 108.8
H5A C5 H5B 107.7
C7 C6 C5 115.8(3)
C7 C6 H6 108.3
C5 C6 H6 108.3
C7 C6 H11 108.3
C5 C6 H11 108.3
H6 C6 H11 107.4
C6 C7 C8 118.1(3)
C6 C7 H7A 107.8
C8 C7 H7A 107.8
C6 C7 H7B 107.8
C8 C7 H7B 107.8
H7A C7 H7B 107.1
C7 C8 C9 116.4(3)
C7 C8 H8A 108.2
C9 C8 H8A 108.2
C7 C8 H8B 108.2
C9 C8 H8B 108.2
H8A C8 H8B 107.3
C10 C9 C8 115.9(4)
C10 C9 H9A 108.3
C8 C9 H9A 108.3
C10 C9 H9B 108.3
C8 C9 H9B 108.3
H9A C9 H9B 107.4
C11 C10 C9 117.9(3)
C11 C10 H10A 107.8
C9 C10 H10A 107.8
C11 C10 H10B 107.8
C9 C10 H10B 107.8
H10A C10 H10B 107.2
C10 C11 C4 119.5(3)
C10 C11 H11A 107.4
C4 C11 H11A 107.4
C10 C11 H11B 107.4
C4 C11 H11B 107.4
H11A C11 H11B 107.0
C13 C12 C18 119.7(2)
C13 C12 N2 118.4(2)
C18 C12 N2 121.9(2)
F1 C13 C14 119.0(2)
F1 C13 C12 118.0(2)
C14 C13 C12 123.0(2)
C13 C14 C15 118.7(2)
C13 C14 H14 120.6
C15 C14 H14 120.6
C14 C15 C16 118.6(2)
C14 C15 C17 119.8(2)
C16 C15 C17 121.6(2)
C15 C16 C18 122.9(2)
C15 C16 H16 118.5
C18 C16 H16 118.5
C15 C17 H17A 109.5
C15 C17 H17B 109.5
H17A C17 H17B 109.5
C15 C17 H17C 109.5
H17A C17 H17C 109.5
H17B C17 H17C 109.5
C16 C18 C12 117.1(2)
C16 C18 C19 123.0(2)
C12 C18 C19 119.9(2)
C18 C19 C26 111.19(19)
C18 C19 C20 113.0(2)
C26 C19 C20 112.22(19)
C18 C19 H19 106.7
C26 C19 H19 106.7
C20 C19 H19 106.7
C21 C20 C25 118.6(2)
C21 C20 C19 119.5(2)
C25 C20 C19 121.9(2)
C20 C21 C22 120.7(2)
C20 C21 H21 119.7
C22 C21 H21 119.7
C21 C22 C23 120.3(2)
C21 C22 H22 119.8
C23 C22 H22 119.8
C24 C23 C22 119.3(2)
C24 C23 H23 120.3
C22 C23 H23 120.3
C23 C24 C25 120.2(2)
C23 C24 H24 119.9
C25 C24 H24 119.9
C24 C25 C20 120.9(2)
C24 C25 H25 119.5
C20 C25 H25 119.5
C31 C26 C27 118.9(2)
C31 C26 C19 119.6(2)
C27 C26 C19 121.5(2)
C28 C27 C26 120.7(3)
C28 C27 H27 119.6
C26 C27 H27 119.6
C27 C28 C29 120.3(3)
C27 C28 H28 119.8
C29 C28 H28 119.8
C30 C29 C28 119.4(3)
C30 C29 H29 120.3
C28 C29 H29 120.3
C29 C30 C31 120.6(3)
C29 C30 H30 119.7
C31 C30 H30 119.7
C30 C31 C26 120.0(2)
C30 C31 H31 120.0
C26 C31 H31 120.0
F5 B1 F3 109.4(2)
F5 B1 F2 111.0(3)
F3 B1 F2 108.0(3)
F5 B1 F4 109.4(3)
F3 B1 F4 110.7(3)
F2 B1 F4 108.3(2)

loop_
_geom_bond_atom_site_label_1
_geom_bond_atom_site_label_2
_geom_bond_distance
F1 C13 1.353(3)
N1 C1 1.330(3)
N1 C2 1.385(4)
N1 C4 1.496(3)
N2 C1 1.337(3)
N2 C3 1.380(3)
N2 C12 1.440(3)
C1 H1 0.9500
C2 C3 1.342(4)
C2 H2 0.9500
C3 H3 0.9500
C4 C11 1.512(5)
C4 C5 1.527(4)
C4 H4 1.0000
C5 C6 1.537(5)
C5 H5A 0.9900
C5 H5B 0.9900
C6 C7 1.513(5)
C6 H6 0.9900
C6 H11 0.9900
C7 C8 1.514(5)
C7 H7A 0.9900
C7 H7B 0.9900
C8 C9 1.539(6)
C8 H8A 0.9900
C8 H8B 0.9900
C9 C10 1.537(6)
C9 H9A 0.9900
C9 H9B 0.9900
C10 C11 1.504(6)
C10 H10A 0.9900
C10 H10B 0.9900
C11 H11A 0.9900
C11 H11B 0.9900
C12 C13 1.383(4)
C12 C18 1.401(3)
C13 C14 1.373(4)
C14 C15 1.394(4)
C14 H14 0.9500
C15 C16 1.397(4)
C15 C17 1.497(4)
C16 C18 1.399(3)
C16 H16 0.9500
C17 H17A 0.9800
C17 H17B 0.9800
C17 H17C 0.9800
C18 C19 1.522(3)
C19 C26 1.527(3)
C19 C20 1.532(3)
C19 H19 1.0000
C20 C21 1.384(3)
C20 C25 1.396(3)
C21 C22 1.388(4)
C21 H21 0.9500
C22 C23 1.395(4)
C22 H22 0.9500
C23 C24 1.381(4)
C23 H23 0.9500
C24 C25 1.388(4)
C24 H24 0.9500
C25 H25 0.9500
C26 C31 1.390(4)
C26 C27 1.391(4)
C27 C28 1.378(4)
C27 H27 0.9500
C28 C29 1.384(4)
C28 H28 0.9500
C29 C30 1.380(4)
C29 H29 0.9500
C30 C31 1.390(4)
C30 H30 0.9500
C31 H31 0.9500
F2 B1 1.387(4)
F3 B1 1.385(4)
F4 B1 1.388(4)
F5 B1 1.378(4)

loop_
_geom_torsion_atom_site_label_1
_geom_torsion_atom_site_label_2
_geom_torsion_atom_site_label_3
_geom_torsion_atom_site_label_4
_geom_torsion
C2 N1 C1 N2 -0.3(3)
C4 N1 C1 N2 -179.4(2)
C3 N2 C1 N1 0.2(3)
C12 N2 C1 N1 -177.6(2)
C1 N1 C2 C3 0.3(3)
C4 N1 C2 C3 179.3(3)
N1 C2 C3 N2 -0.2(3)
C1 N2 C3 C2 0.0(3)
C12 N2 C3 C2 177.7(2)
C1 N1 C4 C11 101.0(3)
C2 N1 C4 C11 -77.9(3)
C1 N1 C4 C5 -128.2(3)
C2 N1 C4 C5 52.9(4)
N1 C4 C5 C6 -174.9(3)
C11 C4 C5 C6 -48.1(4)
C4 C5 C6 C7 103.0(4)
C5 C6 C7 C8 -66.5(5)
C6 C7 C8 C9 65.1(5)
C7 C8 C9 C10 -99.3(5)
C8 C9 C10 C11 43.9(5)
C9 C10 C11 C4 62.0(4)
N1 C4 C11 C10 66.3(3)
C5 C4 C11 C10 -59.6(4)
C1 N2 C12 C13 69.2(3)
C3 N2 C12 C13 -108.1(3)
C1 N2 C12 C18 -108.4(3)
C3 N2 C12 C18 74.3(3)
C18 C12 C13 F1 179.8(2)
N2 C12 C13 F1 2.1(4)
C18 C12 C13 C14 -0.2(4)
N2 C12 C13 C14 -177.8(2)
F1 C13 C14 C15 -178.5(2)
C12 C13 C14 C15 1.4(4)
C13 C14 C15 C16 -1.9(4)
C13 C14 C15 C17 178.1(3)
C14 C15 C16 C18 1.2(4)
C17 C15 C16 C18 -178.8(2)
C15 C16 C18 C12 0.0(3)
C15 C16 C18 C19 178.7(2)
C13 C12 C18 C16 -0.5(4)
N2 C12 C18 C16 177.0(2)
C13 C12 C18 C19 -179.2(2)
N2 C12 C18 C19 -1.7(3)
C16 C18 C19 C26 -116.0(2)
C12 C18 C19 C26 62.6(3)
C16 C18 C19 C20 11.2(3)
C12 C18 C19 C20 -170.2(2)
C18 C19 C20 C21 87.0(3)
C26 C19 C20 C21 -146.4(2)
C18 C19 C20 C25 -93.0(3)
C26 C19 C20 C25 33.7(3)
C25 C20 C21 C22 0.9(4)
C19 C20 C21 C22 -179.0(2)
C20 C21 C22 C23 0.1(4)
C21 C22 C23 C24 -0.8(4)
C22 C23 C24 C25 0.5(4)
C23 C24 C25 C20 0.6(4)
C21 C20 C25 C24 -1.3(4)
C19 C20 C25 C24 178.7(2)
C18 C19 C26 C31 -144.6(2)
C20 C19 C26 C31 87.8(3)
C18 C19 C26 C27 36.2(3)
C20 C19 C26 C27 -91.4(3)
C31 C26 C27 C28 -0.1(4)
C19 C26 C27 C28 179.1(2)
C26 C27 C28 C29 -0.5(4)
C27 C28 C29 C30 1.1(4)
C28 C29 C30 C31 -1.0(4)
C29 C30 C31 C26 0.4(4)
C27 C26 C31 C30 0.2(4)
C19 C26 C31 C30 -179.0(2)
